data_4128522
loop_
_publ_author_name
'Cheng, Xinpeng'
'Wang, Zhixun'
'Quintanilla, Carlos D.'
'Zhang, Liming'

_publ_section_title
;
 Chiral Bifunctional Phosphine Ligand Enabling Gold-Catalyzed Asymmetric
 Isomerization of Alkyne to Allene and Asymmetric Synthesis of
 2,5-Dihydrofuran.
;
_journal_issue 9
_journal_name_full 'Journal of the American Chemical Society'
_journal_page_first 3787
_journal_page_last 3791
_journal_paper_doi 10.1021/jacs.8b12833
_journal_volume 141
_journal_year 2019
_chemical_absolute_configuration ad
_chemical_formula_sum 'C43 H52 Au Cl F3 N P'
_chemical_formula_weight 903.24
_space_group_crystal_system monoclinic
_space_group_IT_number 4
_space_group_name_Hall 'P 2yb'
_space_group_name_H-M_alt 'P 1 21 1'
_atom_sites_solution_hydrogens geom
_audit_creation_method SHELXL-2014/7
_cell_angle_alpha 90
_cell_angle_beta 98.089(8)
_cell_angle_gamma 90
_cell_formula_units_Z 4
_cell_length_a 13.857(3)
_cell_length_b 10.761(3)
_cell_length_c 27.290(6)
_cell_measurement_reflns_used 7245
_cell_measurement_temperature 100(2)
_cell_measurement_theta_max 24.2
_cell_measurement_theta_min 2.26
_cell_volume 4028.9(17)
_computing_structure_refinement 'SHELXL-2014/7 (Sheldrick, 2014)'
_diffrn_ambient_temperature 100(2)
_diffrn_measured_fraction_theta_full 0.999
_diffrn_measured_fraction_theta_max 0.987
_diffrn_measurement_device_type 'Bruker Kappa Apex II'
_diffrn_radiation_type MoK\a
_diffrn_radiation_wavelength 0.71073
_diffrn_reflns_av_R_equivalents 0.0514
_diffrn_reflns_av_unetI/netI 0.0943
_diffrn_reflns_Laue_measured_fraction_full 0.999
_diffrn_reflns_Laue_measured_fraction_max 0.987
_diffrn_reflns_limit_h_max 18
_diffrn_reflns_limit_h_min -16
_diffrn_reflns_limit_k_max 14
_diffrn_reflns_limit_k_min -14
_diffrn_reflns_limit_l_max 35
_diffrn_reflns_limit_l_min -36
_diffrn_reflns_number 37225
_diffrn_reflns_point_group_measured_fraction_full 0.994
_diffrn_reflns_point_group_measured_fraction_max 0.971
_diffrn_reflns_theta_full 25.242
_diffrn_reflns_theta_max 28.527
_diffrn_reflns_theta_min 0.754
_exptl_absorpt_coefficient_mu 3.802
_exptl_absorpt_correction_T_max 0.7457
_exptl_absorpt_correction_T_min 0.5955
_exptl_absorpt_correction_type multi-scan
_exptl_absorpt_process_details sadabs
_exptl_crystal_colour colorless
_exptl_crystal_density_diffrn 1.489
_exptl_crystal_description needle
_exptl_crystal_F_000 1820
_exptl_crystal_size_max 0.250
_exptl_crystal_size_mid 0.050
_exptl_crystal_size_min 0.050
_refine_diff_density_max 1.390
_refine_diff_density_min -3.417
_refine_diff_density_rms 0.174
_refine_ls_abs_structure_details
;
 Flack x determined using 6239 quotients [(I+)-(I-)]/[(I+)+(I-)]
 (Parsons, Flack and Wagner, Acta Cryst. B69 (2013) 249-259).
;
_refine_ls_abs_structure_Flack 0.000(4)
_refine_ls_extinction_coef 0.00013(3)
_refine_ls_extinction_expression Fc^*^=kFc[1+0.001xFc^2^\l^3^/sin(2\q)]^-1/4^
_refine_ls_extinction_method 'SHELXL-2014/7 (Sheldrick 2014'
_refine_ls_goodness_of_fit_ref 1.054
_refine_ls_hydrogen_treatment constr
_refine_ls_matrix_type full
_refine_ls_number_parameters 878
_refine_ls_number_reflns 19909
_refine_ls_number_restraints 1
_refine_ls_restrained_S_all 1.054
_refine_ls_R_factor_all 0.0718
_refine_ls_R_factor_gt 0.0542
_refine_ls_shift/su_max 0.001
_refine_ls_shift/su_mean 0.000
_refine_ls_structure_factor_coef Fsqd
_refine_ls_weighting_details 'w=1/[\s^2^(Fo^2^)+17.6348P] where P=(Fo^2^+2Fc^2^)/3'
_refine_ls_weighting_scheme calc
_refine_ls_wR_factor_gt 0.0861
_refine_ls_wR_factor_ref 0.0913
_reflns_Friedel_coverage 0.869
_reflns_Friedel_fraction_full 0.989
_reflns_Friedel_fraction_max 0.952
_reflns_number_gt 16708
_reflns_number_total 19909
_reflns_threshold_expression 'I > 2\s(I)'
_cod_data_source_file ja8b12833_si_003.cif
_cod_data_source_block retest_0m
_cod_original_cell_volume 4028.8(16)
_cod_original_sg_symbol_H-M 'P 21'
_cod_database_code 4128522
_shelx_shelxl_version_number 2014/7
_shelx_space_group_comment
;
The symmetry employed for this shelxl refinement is uniquely defined
by the following loop, which should always be used as a source of
symmetry information in preference to the above space-group names.
They are only intended as comments.
;
_shelx_estimated_absorpt_t_min 0.450
_shelx_estimated_absorpt_t_max 0.833

loop_
_space_group_symop_operation_xyz
'x, y, z'
'-x, y+1/2, -z'

loop_
_atom_site_label
_atom_site_type_symbol
_atom_site_fract_x
_atom_site_fract_y
_atom_site_fract_z
_atom_site_U_iso_or_equiv
_atom_site_adp_type
_atom_site_occupancy
_atom_site_site_symmetry_order
_atom_site_calc_flag
_atom_site_refinement_flags_posn
_atom_site_refinement_flags_adp
Au1 Au 0.31124(3) 1.02579(4) 0.00093(2) 0.01443(10) Uani 1 1 d . .
Au2 Au 0.16076(3) 0.31618(3) 0.56201(2) 0.01437(10) Uani 1 1 d . .
C1 C 0.2893(8) 0.7208(9) 0.0370(4) 0.015(2) Uani 1 1 d . .
C2 C 0.2613(8) 0.6278(9) 0.0683(4) 0.0194(18) Uani 1 1 d . .
H2 H 0.2445 0.6517 0.0996 0.023 Uiso 1 1 calc R U
C3 C 0.2569(7) 0.5024(10) 0.0558(4) 0.019(2) Uani 1 1 d . .
C4 C 0.2834(8) 0.4631(10) 0.0087(4) 0.019(3) Uani 1 1 d . .
H4 H 0.2839 0.3781 -0.0006 0.023 Uiso 1 1 calc R U
C5 C 0.3072(8) 0.5541(9) -0.0211(4) 0.0189(18) Uani 1 1 d . .
H5 H 0.3206 0.5312 -0.0530 0.023 Uiso 1 1 calc R U
C6 C 0.3138(8) 0.6784(9) -0.0086(4) 0.0142(12) Uani 1 1 d . .
C7 C 0.2294(9) 0.4107(10) 0.0919(4) 0.022(3) Uani 1 1 d . .
C8 C 0.3506(7) 0.7663(9) -0.0462(4) 0.013(2) Uani 1 1 d . .
C9 C 0.4521(8) 0.7874(11) -0.0408(4) 0.022(3) Uani 1 1 d . .
H9 H 0.4943 0.7490 -0.0147 0.026 Uiso 1 1 calc R U
C10 C 0.4895(8) 0.8649(11) -0.0741(4) 0.024(3) Uani 1 1 d . .
H10 H 0.5577 0.8795 -0.0706 0.029 Uiso 1 1 calc R U
C11 C 0.4300(8) 0.9207(11) -0.1118(4) 0.023(3) Uani 1 1 d . .
H11 H 0.4568 0.9767 -0.1332 0.027 Uiso 1 1 calc R U
C12 C 0.3319(8) 0.8967(10) -0.1191(4) 0.017(2) Uani 1 1 d . .
C13 C 0.2903(7) 0.8210(12) -0.0863(3) 0.017(2) Uani 1 1 d . .
C14 C 0.1809(7) 0.8029(11) -0.0936(4) 0.018(2) Uani 1 1 d . .
H14A H 0.1591 0.7735 -0.0626 0.021 Uiso 1 1 calc R U
H14B H 0.1614 0.7407 -0.1199 0.021 Uiso 1 1 calc R U
C15 C 0.1358(8) 0.9285(10) -0.1085(4) 0.022(3) Uani 1 1 d . .
H15A H 0.0640 0.9223 -0.1110 0.027 Uiso 1 1 calc R U
H15B H 0.1583 0.9902 -0.0824 0.027 Uiso 1 1 calc R U
C16 C 0.2673(8) 0.9635(10) -0.1616(4) 0.018(2) Uani 1 1 d . .
H16 H 0.2918 1.0508 -0.1622 0.021 Uiso 1 1 calc R U
C17 C 0.1239(9) 1.0966(11) -0.1674(5) 0.029(3) Uani 1 1 d . .
C18 C 0.2738(9) 0.9075(10) -0.2130(4) 0.022(3) Uani 1 1 d . .
H18 H 0.2262 0.9546 -0.2371 0.026 Uiso 1 1 calc R U
C19 C 0.2421(11) 0.7731(10) -0.2169(4) 0.033(3) Uani 1 1 d . .
H19A H 0.1752 0.7661 -0.2083 0.040 Uiso 1 1 calc R U
H19B H 0.2859 0.7231 -0.1927 0.040 Uiso 1 1 calc R U
C20 C 0.2440(13) 0.7211(13) -0.2689(5) 0.054(5) Uani 1 1 d . .
H20A H 0.1939 0.7638 -0.2925 0.065 Uiso 1 1 calc R U
H20B H 0.2276 0.6315 -0.2692 0.065 Uiso 1 1 calc R U
C21 C 0.3441(12) 0.7380(14) -0.2858(5) 0.047(4) Uani 1 1 d . .
H21A H 0.3928 0.6866 -0.2649 0.056 Uiso 1 1 calc R U
H21B H 0.3411 0.7091 -0.3205 0.056 Uiso 1 1 calc R U
C22 C 0.3752(12) 0.8713(13) -0.2825(5) 0.043(4) Uani 1 1 d . .
H22A H 0.3309 0.9209 -0.3065 0.051 Uiso 1 1 calc R U
H22B H 0.4418 0.8785 -0.2913 0.051 Uiso 1 1 calc R U
C23 C 0.3739(9) 0.9236(11) -0.2303(4) 0.031(3) Uani 1 1 d . .
H23A H 0.3908 1.0130 -0.2301 0.037 Uiso 1 1 calc R U
H23B H 0.4240 0.8805 -0.2069 0.037 Uiso 1 1 calc R U
C24 C 0.1571(8) 0.9081(11) 0.0728(4) 0.021(3) Uani 1 1 d . .
C25 C 0.1300(8) 0.8493(9) 0.1204(4) 0.019(2) Uani 1 1 d . .
H25A H 0.1406 0.7584 0.1196 0.023 Uiso 1 1 calc R U
H25B H 0.1725 0.8835 0.1495 0.023 Uiso 1 1 calc R U
C26 C 0.0883(8) 0.8577(10) 0.0280(4) 0.019(2) Uani 1 1 d . .
H26A H 0.1048 0.8960 -0.0028 0.023 Uiso 1 1 calc R U
H26B H 0.0966 0.7667 0.0256 0.023 Uiso 1 1 calc R U
C27 C 0.1412(7) 1.0509(10) 0.0771(4) 0.019(2) Uani 1 1 d . .
H27A H 0.1842 1.0838 0.1062 0.023 Uiso 1 1 calc R U
H27B H 0.1583 1.0929 0.0472 0.023 Uiso 1 1 calc R U
C28 C 0.0227(8) 0.8763(10) 0.1251(4) 0.023(3) Uani 1 1 d . .
H28 H 0.0057 0.8341 0.1554 0.028 Uiso 1 1 calc R U
C29 C 0.0071(11) 1.0122(16) 0.1295(5) 0.049(4) Uani 1 1 d . .
H29A H 0.0485 1.0447 0.1593 0.058 Uiso 1 1 calc R U
H29B H -0.0619 1.0290 0.1329 0.058 Uiso 1 1 calc R U
C30 C -0.0433(8) 0.8268(13) 0.0799(4) 0.031(3) Uani 1 1 d . .
H30A H -0.0354 0.7357 0.0777 0.037 Uiso 1 1 calc R U
H30B H -0.1122 0.8444 0.0832 0.037 Uiso 1 1 calc R U
C31 C -0.0178(8) 0.8876(10) 0.0336(5) 0.025(3) Uani 1 1 d . .
H31 H -0.0617 0.8547 0.0042 0.030 Uiso 1 1 calc R U
C32 C -0.0318(8) 1.0304(12) 0.0368(4) 0.026(2) Uani 1 1 d . .
H32A H -0.0146 1.0710 0.0067 0.032 Uiso 1 1 calc R U
H32B H -0.1007 1.0497 0.0395 0.032 Uiso 1 1 calc R U
C33 C 0.0339(8) 1.0778(10) 0.0824(4) 0.021(3) Uani 1 1 d . .
H33 H 0.0246 1.1695 0.0854 0.026 Uiso 1 1 calc R U
C34 C 0.3855(8) 0.8969(9) 0.1120(4) 0.016(2) Uani 1 1 d . .
C35 C 0.3813(7) 1.0264(12) 0.1354(4) 0.020(2) Uani 1 1 d . .
H35A H 0.3201 1.0350 0.1499 0.024 Uiso 1 1 calc R U
H35B H 0.3817 1.0908 0.1095 0.024 Uiso 1 1 calc R U
C36 C 0.4830(7) 0.8842(10) 0.0903(4) 0.018(2) Uani 1 1 d . .
H36A H 0.4871 0.8006 0.0756 0.021 Uiso 1 1 calc R U
H36B H 0.4853 0.9466 0.0638 0.021 Uiso 1 1 calc R U
C37 C 0.3854(8) 0.7953(9) 0.1526(4) 0.018(2) Uani 1 1 d . .
H37A H 0.3234 0.7988 0.1667 0.022 Uiso 1 1 calc R U
H37B H 0.3909 0.7120 0.1378 0.022 Uiso 1 1 calc R U
C38 C 0.5700(8) 0.9039(10) 0.1314(4) 0.019(2) Uani 1 1 d . .
H38 H 0.6321 0.8962 0.1170 0.023 Uiso 1 1 calc R U
C39 C 0.5667(8) 0.8021(10) 0.1712(4) 0.023(3) Uani 1 1 d . .
H39A H 0.5690 0.7188 0.1560 0.027 Uiso 1 1 calc R U
H39B H 0.6236 0.8105 0.1973 0.027 Uiso 1 1 calc R U
C40 C 0.4718(8) 0.8170(13) 0.1937(4) 0.025(2) Uani 1 1 d . .
H40 H 0.4699 0.7536 0.2204 0.030 Uiso 1 1 calc R U
C41 C 0.4665(9) 0.9470(10) 0.2158(4) 0.025(3) Uani 1 1 d . .
H41A H 0.4055 0.9554 0.2305 0.030 Uiso 1 1 calc R U
H41B H 0.5220 0.9591 0.2424 0.030 Uiso 1 1 calc R U
C42 C 0.4693(8) 1.0462(10) 0.1761(4) 0.020(2) Uani 1 1 d . .
H42 H 0.4658 1.1307 0.1910 0.024 Uiso 1 1 calc R U
C43 C 0.5644(7) 1.0330(10) 0.1539(4) 0.0142(12) Uani 1 1 d . .
H43A H 0.5670 1.0969 0.1280 0.017 Uiso 1 1 calc R U
H43B H 0.6207 1.0458 0.1800 0.017 Uiso 1 1 calc R U
C44 C 0.2190(7) 0.0097(9) 0.5497(4) 0.014(2) Uani 1 1 d . .
C45 C 0.2829(8) -0.0892(9) 0.5439(4) 0.013(2) Uani 1 1 d . .
H45 H 0.3374 -0.0742 0.5272 0.016 Uiso 1 1 calc R U
C46 C 0.2697(8) -0.2065(9) 0.5615(4) 0.016(2) Uani 1 1 d . .
C47 C 0.1879(8) -0.2292(10) 0.5846(4) 0.0194(18) Uani 1 1 d . .
H47 H 0.1789 -0.3086 0.5985 0.023 Uiso 1 1 calc R U
C48 C 0.1209(9) -0.1380(9) 0.5872(4) 0.0189(18) Uani 1 1 d . .
H48 H 0.0624 -0.1582 0.5999 0.023 Uiso 1 1 calc R U
C49 C 0.1341(8) -0.0165(9) 0.5722(4) 0.0142(12) Uani 1 1 d . .
C50 C 0.3433(8) -0.3054(10) 0.5579(4) 0.020(2) Uani 1 1 d . .
C51 C 0.0575(8) 0.0712(9) 0.5813(4) 0.014(2) Uani 1 1 d . .
C52 C -0.0207(8) 0.0973(10) 0.5454(4) 0.018(2) Uani 1 1 d . .
H52 H -0.0235 0.0614 0.5134 0.021 Uiso 1 1 calc R U
C53 C -0.0953(8) 0.1754(11) 0.5556(4) 0.022(3) Uani 1 1 d . .
H53 H -0.1478 0.1943 0.5304 0.027 Uiso 1 1 calc R U
C54 C -0.0931(8) 0.2255(10) 0.6022(4) 0.020(2) Uani 1 1 d . .
H54 H -0.1446 0.2786 0.6087 0.024 Uiso 1 1 calc R U
C55 C -0.0173(8) 0.2001(9) 0.6399(4) 0.014(2) Uani 1 1 d . .
C56 C 0.0575(8) 0.1227(9) 0.6294(4) 0.015(2) Uani 1 1 d . .
C57 C 0.1434(8) 0.1049(10) 0.6701(4) 0.017(2) Uani 1 1 d . .
H57A H 0.1280 0.0394 0.6933 0.021 Uiso 1 1 calc R U
H57B H 0.2015 0.0784 0.6554 0.021 Uiso 1 1 calc R U
C58 C 0.1643(8) 0.2239(10) 0.6973(4) 0.021(2) Uani 1 1 d . .
H58A H 0.2223 0.2133 0.7226 0.025 Uiso 1 1 calc R U
H58B H 0.1793 0.2889 0.6738 0.025 Uiso 1 1 calc R U
C59 C -0.0157(8) 0.2598(10) 0.6908(4) 0.019(2) Uani 1 1 d . .
H59 H -0.0377 0.3478 0.6851 0.023 Uiso 1 1 calc R U
C60 C 0.0988(10) 0.3843(11) 0.7460(5) 0.033(3) Uani 1 1 d . .
C61 C -0.0869(8) 0.1974(11) 0.7227(4) 0.023(3) Uani 1 1 d . .
H61 H -0.0706 0.2332 0.7567 0.027 Uiso 1 1 calc R U
C62 C -0.1936(9) 0.2288(15) 0.7061(5) 0.040(4) Uani 1 1 d . .
H62A H -0.2143 0.1956 0.6725 0.048 Uiso 1 1 calc R U
H62B H -0.2023 0.3201 0.7051 0.048 Uiso 1 1 calc R U
C63 C -0.2571(11) 0.171(2) 0.7431(5) 0.062(6) Uani 1 1 d . .
H63A H -0.2389 0.2084 0.7762 0.074 Uiso 1 1 calc R U
H63B H -0.3267 0.1894 0.7320 0.074 Uiso 1 1 calc R U
C64 C -0.2431(10) 0.031(2) 0.7468(5) 0.065(5) Uani 1 1 d . .
H64A H -0.2652 -0.0070 0.7142 0.079 Uiso 1 1 calc R U
H64B H -0.2831 -0.0028 0.7710 0.079 Uiso 1 1 calc R U
C65 C -0.1364(10) -0.0001(16) 0.7631(5) 0.052(5) Uani 1 1 d . .
H65A H -0.1164 0.0311 0.7971 0.062 Uiso 1 1 calc R U
H65B H -0.1282 -0.0915 0.7635 0.062 Uiso 1 1 calc R U
C66 C -0.0708(9) 0.0571(11) 0.7285(4) 0.028(3) Uani 1 1 d . .
H66A H -0.0017 0.0410 0.7418 0.034 Uiso 1 1 calc R U
H66B H -0.0844 0.0171 0.6956 0.034 Uiso 1 1 calc R U
C67 C 0.3832(7) 0.1895(9) 0.5675(4) 0.014(2) Uani 1 1 d . .
C68 C 0.3797(8) 0.1475(11) 0.6215(4) 0.021(2) Uani 1 1 d . .
H68A H 0.3278 0.1935 0.6353 0.025 Uiso 1 1 calc R U
H68B H 0.3644 0.0577 0.6221 0.025 Uiso 1 1 calc R U
C69 C 0.4068(8) 0.3306(10) 0.5684(4) 0.020(2) Uani 1 1 d . .
H69A H 0.4100 0.3604 0.5343 0.024 Uiso 1 1 calc R U
H69B H 0.3546 0.3773 0.5817 0.024 Uiso 1 1 calc R U
C70 C 0.4650(8) 0.1206(9) 0.5460(4) 0.017(2) Uani 1 1 d . .
H70A H 0.4685 0.1501 0.5119 0.020 Uiso 1 1 calc R U
H70B H 0.4513 0.0303 0.5446 0.020 Uiso 1 1 calc R U
C71 C 0.5628(8) 0.1451(9) 0.5790(4) 0.017(2) Uani 1 1 d . .
H71 H 0.6156 0.0984 0.5654 0.021 Uiso 1 1 calc R U
C72 C 0.5570(8) 0.1002(10) 0.6316(4) 0.023(3) Uani 1 1 d . .
H72A H 0.5419 0.0102 0.6313 0.028 Uiso 1 1 calc R U
H72B H 0.6204 0.1133 0.6527 0.028 Uiso 1 1 calc R U
C73 C 0.4776(8) 0.1724(12) 0.6525(4) 0.026(3) Uani 1 1 d . .
H73 H 0.4748 0.1436 0.6872 0.031 Uiso 1 1 calc R U
C74 C 0.5005(8) 0.3130(13) 0.6535(4) 0.031(3) Uani 1 1 d . .
H74A H 0.4492 0.3596 0.6675 0.037 Uiso 1 1 calc R U
H74B H 0.5638 0.3292 0.6742 0.037 Uiso 1 1 calc R U
C75 C 0.5043(8) 0.3534(10) 0.6008(4) 0.023(3) Uani 1 1 d . .
H75 H 0.5182 0.4446 0.6008 0.028 Uiso 1 1 calc R U
C76 C 0.5866(8) 0.2859(9) 0.5793(4) 0.021(3) Uani 1 1 d . .
H76A H 0.6500 0.3021 0.5999 0.025 Uiso 1 1 calc R U
H76B H 0.5904 0.3153 0.5452 0.025 Uiso 1 1 calc R U
C77 C 0.2428(8) 0.1788(9) 0.4648(4) 0.015(2) Uani 1 1 d . .
C78 C 0.1328(8) 0.1756(9) 0.4458(4) 0.017(2) Uani 1 1 d . .
H78A H 0.1049 0.0958 0.4552 0.021 Uiso 1 1 calc R U
H78B H 0.0997 0.2437 0.4613 0.021 Uiso 1 1 calc R U
C79 C 0.2911(8) 0.0681(9) 0.4397(4) 0.018(2) Uani 1 1 d . .
H79A H 0.3618 0.0653 0.4518 0.022 Uiso 1 1 calc R U
H79B H 0.2619 -0.0115 0.4483 0.022 Uiso 1 1 calc R U
C80 C 0.2850(7) 0.3020(11) 0.4499(4) 0.019(2) Uani 1 1 d . .
H80A H 0.3560 0.3042 0.4613 0.023 Uiso 1 1 calc R U
H80B H 0.2544 0.3717 0.4657 0.023 Uiso 1 1 calc R U
C81 C 0.1152(8) 0.1902(9) 0.3890(4) 0.017(2) Uani 1 1 d . .
H81 H 0.0435 0.1883 0.3773 0.020 Uiso 1 1 calc R U
C82 C 0.1567(7) 0.3143(11) 0.3750(4) 0.021(2) Uani 1 1 d . .
H82A H 0.1446 0.3253 0.3386 0.025 Uiso 1 1 calc R U
H82B H 0.1243 0.3832 0.3904 0.025 Uiso 1 1 calc R U
C83 C 0.2658(8) 0.3166(12) 0.3929(4) 0.023(2) Uani 1 1 d . .
H83 H 0.2932 0.3978 0.3835 0.028 Uiso 1 1 calc R U
C84 C 0.3158(9) 0.2108(11) 0.3686(4) 0.026(3) Uani 1 1 d . .
H84A H 0.3044 0.2204 0.3322 0.031 Uiso 1 1 calc R U
H84B H 0.3870 0.2134 0.3796 0.031 Uiso 1 1 calc R U
C85 C 0.2745(8) 0.0862(11) 0.3831(4) 0.022(3) Uani 1 1 d . .
H85 H 0.3068 0.0171 0.3671 0.026 Uiso 1 1 calc R U
C86 C 0.1643(8) 0.0834(9) 0.3652(4) 0.019(2) Uani 1 1 d . .
H86A H 0.1522 0.0916 0.3287 0.023 Uiso 1 1 calc R U
H86B H 0.1367 0.0032 0.3743 0.023 Uiso 1 1 calc R U
Cl1 Cl 0.3307(2) 1.1839(2) -0.05327(10) 0.0197(6) Uani 1 1 d . .
Cl2 Cl 0.0741(2) 0.4751(2) 0.59144(11) 0.0222(6) Uani 1 1 d . .
F1 F 0.2764(7) 0.4289(7) 0.1370(3) 0.062(3) Uani 1 1 d . .
F2 F 0.1356(7) 0.4184(9) 0.0970(4) 0.072(3) Uani 1 1 d . .
F3 F 0.2468(7) 0.2953(6) 0.0806(3) 0.061(3) Uani 1 1 d . .
F4 F 0.3537(5) -0.3822(6) 0.5962(2) 0.0331(18) Uani 1 1 d . .
F5 F 0.3215(5) -0.3783(6) 0.5176(2) 0.0302(17) Uani 1 1 d . .
F6 F 0.4318(5) -0.2591(6) 0.5546(3) 0.0334(18) Uani 1 1 d . .
N1 N 0.1615(7) 0.9712(9) -0.1553(3) 0.023(2) Uani 1 1 d . .
N2 N 0.0818(7) 0.2641(8) 0.7213(3) 0.020(2) Uani 1 1 d . .
P1 P 0.2857(2) 0.8828(2) 0.05791(10) 0.0130(6) Uani 1 1 d . .
P2 P 0.2538(2) 0.1686(2) 0.53382(11) 0.0138(6) Uani 1 1 d . .

loop_
_atom_site_aniso_label
_atom_site_aniso_U_11
_atom_site_aniso_U_22
_atom_site_aniso_U_33
_atom_site_aniso_U_23
_atom_site_aniso_U_13
_atom_site_aniso_U_12
Au1 0.0143(2) 0.01471(19) 0.0143(2) 0.0022(2) 0.00217(16) -0.00102(19)
Au2 0.0126(2) 0.01090(18) 0.0202(2) 0.0010(2) 0.00427(17) 0.00164(19)
C1 0.016(6) 0.011(5) 0.019(6) -0.004(4) 0.003(5) -0.001(4)
C2 0.023(5) 0.017(4) 0.017(4) -0.013(3) 0.002(3) -0.010(3)
C3 0.010(5) 0.024(6) 0.022(6) -0.004(5) -0.001(4) -0.009(4)
C4 0.020(6) 0.009(5) 0.024(6) 0.010(5) -0.012(5) -0.008(4)
C5 0.021(5) 0.008(3) 0.028(5) -0.007(3) 0.006(4) -0.007(3)
C6 0.013(3) 0.008(3) 0.020(3) 0.000(3) -0.002(2) 0.002(2)
C7 0.020(7) 0.015(5) 0.031(7) -0.005(5) 0.002(5) 0.001(5)
C8 0.012(5) 0.011(4) 0.015(5) -0.001(4) -0.001(4) 0.000(4)
C9 0.011(6) 0.041(8) 0.013(5) -0.005(5) 0.000(4) 0.003(5)
C10 0.016(6) 0.042(7) 0.016(6) -0.004(5) 0.005(5) -0.010(5)
C11 0.018(6) 0.033(6) 0.018(6) 0.000(5) 0.005(5) -0.005(5)
C12 0.018(6) 0.023(6) 0.011(5) 0.003(4) 0.003(4) 0.005(5)
C13 0.014(5) 0.023(5) 0.013(5) -0.005(5) 0.001(4) 0.001(5)
C14 0.015(5) 0.019(6) 0.019(5) -0.001(5) 0.003(4) -0.001(5)
C15 0.014(6) 0.030(6) 0.023(6) 0.003(5) 0.003(5) 0.005(5)
C16 0.023(6) 0.014(5) 0.017(6) 0.007(4) 0.007(5) 0.001(5)
C17 0.028(7) 0.031(7) 0.029(7) 0.009(6) 0.005(6) 0.012(6)
C18 0.035(7) 0.016(5) 0.013(6) 0.001(4) -0.002(5) 0.007(5)
C19 0.054(9) 0.024(6) 0.021(7) -0.002(5) 0.005(6) -0.006(6)
C20 0.100(14) 0.031(8) 0.031(8) -0.009(7) 0.010(9) -0.012(9)
C21 0.074(12) 0.047(9) 0.021(7) -0.008(7) 0.009(7) 0.019(9)
C22 0.062(11) 0.040(8) 0.028(8) 0.002(6) 0.015(7) 0.015(8)
C23 0.040(8) 0.028(6) 0.027(7) 0.001(5) 0.013(6) 0.001(6)
C24 0.007(5) 0.037(7) 0.018(6) 0.001(5) 0.000(5) 0.002(5)
C25 0.022(6) 0.020(6) 0.017(6) 0.000(4) 0.005(5) 0.001(4)
C26 0.022(6) 0.014(5) 0.020(6) -0.004(4) 0.000(5) -0.002(4)
C27 0.011(5) 0.025(6) 0.022(6) 0.004(5) 0.003(4) -0.001(4)
C28 0.026(7) 0.021(6) 0.025(7) 0.010(5) 0.014(5) 0.000(5)
C29 0.045(9) 0.067(11) 0.039(8) 0.001(9) 0.024(7) -0.008(9)
C30 0.020(6) 0.031(7) 0.044(7) -0.001(7) 0.013(5) 0.002(6)
C31 0.012(6) 0.025(6) 0.038(7) -0.001(5) 0.000(5) 0.004(5)
C32 0.026(6) 0.020(5) 0.034(6) 0.009(6) 0.010(5) 0.002(6)
C33 0.015(6) 0.014(5) 0.036(7) 0.001(5) 0.007(5) 0.003(4)
C34 0.016(6) 0.018(5) 0.014(5) 0.001(4) 0.004(4) 0.003(4)
C35 0.019(6) 0.022(5) 0.018(5) -0.003(6) 0.003(4) 0.006(6)
C36 0.012(6) 0.024(6) 0.018(6) -0.001(5) 0.006(5) 0.006(4)
C37 0.023(6) 0.011(5) 0.021(6) 0.006(4) -0.001(5) -0.007(4)
C38 0.018(6) 0.020(5) 0.020(6) 0.006(5) 0.004(5) 0.000(5)
C39 0.029(6) 0.010(5) 0.027(6) -0.002(5) -0.002(5) 0.008(5)
C40 0.030(6) 0.028(5) 0.015(5) 0.004(6) -0.004(5) -0.004(6)
C41 0.031(7) 0.031(6) 0.014(6) 0.004(5) -0.001(5) 0.001(5)
C42 0.029(6) 0.015(6) 0.016(5) -0.006(4) -0.002(5) 0.006(5)
C43 0.013(3) 0.008(3) 0.020(3) 0.000(3) -0.002(2) 0.002(2)
C44 0.012(5) 0.012(5) 0.018(5) 0.006(4) 0.004(4) -0.001(4)
C45 0.011(6) 0.012(5) 0.017(6) -0.003(4) 0.003(4) -0.005(4)
C46 0.016(6) 0.013(6) 0.018(5) -0.002(4) -0.002(4) 0.002(4)
C47 0.023(5) 0.017(4) 0.017(4) -0.013(3) 0.002(3) -0.010(3)
C48 0.021(5) 0.008(3) 0.028(5) -0.007(3) 0.006(4) -0.007(3)
C49 0.013(3) 0.008(3) 0.020(3) 0.000(3) -0.002(2) 0.002(2)
C50 0.020(6) 0.015(5) 0.025(6) 0.002(5) 0.000(5) 0.004(5)
C51 0.014(6) 0.012(5) 0.017(6) 0.007(4) 0.005(4) 0.001(4)
C52 0.017(6) 0.017(5) 0.021(6) 0.001(5) 0.007(5) -0.003(5)
C53 0.020(6) 0.032(6) 0.014(6) 0.008(5) -0.001(5) 0.003(5)
C54 0.012(6) 0.028(6) 0.023(6) 0.006(5) 0.007(5) -0.002(5)
C55 0.018(6) 0.011(5) 0.012(5) 0.001(4) 0.002(4) 0.004(4)
C56 0.013(6) 0.016(5) 0.016(6) 0.000(4) 0.000(4) -0.004(4)
C57 0.017(6) 0.019(5) 0.016(6) 0.002(5) 0.002(4) 0.006(4)
C58 0.012(6) 0.033(6) 0.015(6) 0.001(5) -0.005(4) -0.004(5)
C59 0.013(6) 0.021(5) 0.023(6) -0.002(5) 0.003(5) 0.005(4)
C60 0.042(9) 0.028(7) 0.029(7) -0.014(6) 0.004(6) -0.007(6)
C61 0.022(7) 0.036(7) 0.011(6) -0.006(5) 0.004(5) -0.003(5)
C62 0.023(7) 0.073(10) 0.026(7) -0.016(7) 0.010(6) -0.002(7)
C63 0.019(8) 0.144(18) 0.024(8) -0.018(10) 0.011(6) -0.010(10)
C64 0.030(8) 0.136(16) 0.032(8) 0.023(12) 0.008(6) -0.025(12)
C65 0.044(9) 0.082(13) 0.028(7) 0.010(8) 0.004(6) -0.035(9)
C66 0.033(7) 0.036(8) 0.017(6) 0.002(5) 0.005(5) -0.016(6)
C67 0.013(6) 0.007(4) 0.022(6) -0.003(4) 0.005(4) 0.000(4)
C68 0.016(6) 0.030(6) 0.016(6) 0.002(5) 0.003(5) -0.007(5)
C69 0.016(6) 0.013(5) 0.030(6) -0.005(5) 0.002(5) 0.004(5)
C70 0.020(6) 0.014(5) 0.017(6) 0.002(4) 0.004(5) -0.004(4)
C71 0.014(6) 0.015(5) 0.024(6) -0.004(5) 0.006(5) -0.010(4)
C72 0.020(6) 0.023(6) 0.026(7) 0.008(5) 0.001(5) -0.002(5)
C73 0.021(7) 0.041(7) 0.015(6) 0.003(5) 0.005(5) 0.002(6)
C74 0.022(6) 0.036(6) 0.033(7) -0.017(7) 0.001(5) -0.002(7)
C75 0.018(6) 0.019(6) 0.034(7) -0.008(5) 0.004(5) -0.011(4)
C76 0.011(6) 0.019(6) 0.031(7) 0.000(5) 0.000(5) -0.010(4)
C77 0.017(6) 0.012(5) 0.017(6) -0.001(4) 0.004(4) 0.006(4)
C78 0.018(6) 0.012(5) 0.024(6) 0.003(5) 0.007(5) -0.001(4)
C79 0.019(6) 0.019(5) 0.018(6) 0.006(4) 0.008(5) 0.006(4)
C80 0.013(5) 0.020(6) 0.024(6) 0.004(5) 0.002(4) 0.001(5)
C81 0.016(6) 0.011(5) 0.024(6) 0.001(4) 0.003(5) 0.000(4)
C82 0.023(6) 0.013(4) 0.026(6) 0.004(6) 0.004(5) -0.003(5)
C83 0.026(6) 0.023(5) 0.018(5) 0.013(6) -0.003(4) -0.013(6)
C84 0.017(6) 0.038(7) 0.023(6) 0.002(5) 0.002(5) -0.006(5)
C85 0.023(7) 0.025(6) 0.017(6) -0.003(5) 0.002(5) 0.009(5)
C86 0.022(6) 0.015(5) 0.022(6) 0.005(5) 0.005(5) 0.002(5)
Cl1 0.0259(16) 0.0160(12) 0.0176(14) 0.0030(11) 0.0045(12) -0.0034(11)
Cl2 0.0199(15) 0.0170(12) 0.0313(16) 0.0008(12) 0.0094(12) 0.0060(11)
F1 0.113(8) 0.039(5) 0.026(5) 0.019(4) -0.013(5) -0.038(5)
F2 0.038(6) 0.088(7) 0.096(8) 0.056(6) 0.037(5) 0.018(5)
F3 0.114(8) 0.009(4) 0.069(6) 0.000(4) 0.048(5) -0.004(4)
F4 0.051(5) 0.025(4) 0.024(4) 0.009(3) 0.007(3) 0.018(3)
F5 0.043(5) 0.023(4) 0.023(4) -0.008(3) 0.000(3) 0.009(3)
F6 0.017(4) 0.024(4) 0.058(5) 0.003(4) 0.005(3) 0.000(3)
N1 0.028(6) 0.022(5) 0.018(5) 0.009(4) 0.001(4) 0.003(4)
N2 0.020(5) 0.020(5) 0.019(5) -0.007(4) 0.003(4) 0.001(4)
P1 0.0146(15) 0.0114(13) 0.0133(14) 0.0015(11) 0.0029(12) -0.0011(11)
P2 0.0125(15) 0.0114(12) 0.0181(15) 0.0021(11) 0.0038(12) 0.0016(11)

loop_
_atom_type_symbol
_atom_type_description
_atom_type_scat_dispersion_real
_atom_type_scat_dispersion_imag
_atom_type_scat_source
C C 0.0033 0.0016 'International Tables Vol C Tables 4.2.6.8 and 6.1.1.4'
H H 0.0000 0.0000 'International Tables Vol C Tables 4.2.6.8 and 6.1.1.4'
N N 0.0061 0.0033 'International Tables Vol C Tables 4.2.6.8 and 6.1.1.4'
F F 0.0171 0.0103 'International Tables Vol C Tables 4.2.6.8 and 6.1.1.4'
P P 0.1023 0.0942 'International Tables Vol C Tables 4.2.6.8 and 6.1.1.4'
Cl Cl 0.1484 0.1585 'International Tables Vol C Tables 4.2.6.8 and 6.1.1.4'
Au Au -2.0133 8.8022 'International Tables Vol C Tables 4.2.6.8 and 6.1.1.4'

loop_
_geom_angle_atom_site_label_1
_geom_angle_atom_site_label_2
_geom_angle_atom_site_label_3
_geom_angle
P1 Au1 Cl1 175.01(10)
P2 Au2 Cl2 176.39(11)
C6 C1 C2 115.4(9)
C6 C1 P1 126.9(8)
C2 C1 P1 117.7(8)
C3 C2 C1 123.1(10)
C2 C3 C4 119.6(10)
C2 C3 C7 119.2(10)
C4 C3 C7 121.1(9)
C5 C4 C3 116.0(10)
C4 C5 C6 124.9(11)
C5 C6 C1 120.9(10)
C5 C6 C8 116.7(10)
C1 C6 C8 122.4(9)
F3 C7 F1 106.0(10)
F3 C7 F2 107.4(10)
F1 C7 F2 104.6(11)
F3 C7 C3 113.7(10)
F1 C7 C3 112.4(9)
F2 C7 C3 112.1(10)
C13 C8 C9 119.2(10)
C13 C8 C6 124.1(9)
C9 C8 C6 116.7(9)
C10 C9 C8 119.1(10)
C11 C10 C9 121.2(11)
C10 C11 C12 120.6(11)
C11 C12 C13 120.5(10)
C11 C12 C16 118.8(10)
C13 C12 C16 120.5(9)
C8 C13 C12 119.3(9)
C8 C13 C14 121.5(10)
C12 C13 C14 119.2(9)
C13 C14 C15 106.7(9)
N1 C15 C14 111.9(9)
N1 C16 C12 114.5(8)
N1 C16 C18 107.9(9)
C12 C16 C18 113.6(9)
C19 C18 C16 112.5(10)
C19 C18 C23 110.6(10)
C16 C18 C23 114.0(10)
C18 C19 C20 111.8(11)
C19 C20 C21 111.7(12)
C22 C21 C20 111.1(13)
C21 C22 C23 111.6(12)
C22 C23 C18 111.9(11)
C25 C24 C26 109.2(9)
C25 C24 C27 106.8(9)
C26 C24 C27 109.1(9)
C25 C24 P1 118.0(7)
C26 C24 P1 105.9(7)
C27 C24 P1 107.6(7)
C28 C25 C24 110.3(9)
C31 C26 C24 110.0(9)
C33 C27 C24 109.9(8)
C29 C28 C30 109.4(11)
C29 C28 C25 110.2(10)
C30 C28 C25 110.1(9)
C28 C29 C33 109.0(11)
C31 C30 C28 110.0(10)
C30 C31 C26 109.5(9)
C30 C31 C32 109.5(10)
C26 C31 C32 110.1(9)
C33 C32 C31 108.2(9)
C32 C33 C27 109.6(9)
C32 C33 C29 109.7(10)
C27 C33 C29 109.7(10)
C35 C34 C36 108.8(9)
C35 C34 C37 109.7(8)
C36 C34 C37 107.3(8)
C35 C34 P1 109.4(7)
C36 C34 P1 106.0(7)
C37 C34 P1 115.3(7)
C34 C35 C42 110.6(9)
C38 C36 C34 110.0(9)
C40 C37 C34 109.5(9)
C43 C38 C36 109.9(9)
C43 C38 C39 110.8(9)
C36 C38 C39 108.4(9)
C40 C39 C38 108.5(9)
C41 C40 C39 110.2(10)
C41 C40 C37 110.6(10)
C39 C40 C37 108.3(9)
C42 C41 C40 110.6(9)
C41 C42 C43 109.0(9)
C41 C42 C35 108.5(9)
C43 C42 C35 109.8(8)
C38 C43 C42 109.8(9)
C45 C44 C49 118.0(9)
C45 C44 P2 119.0(7)
C49 C44 P2 122.8(7)
C46 C45 C44 122.6(10)
C45 C46 C47 118.5(10)
C45 C46 C50 120.6(10)
C47 C46 C50 120.9(9)
C48 C47 C46 120.1(10)
C47 C48 C49 123.0(11)
C48 C49 C44 117.5(9)
C48 C49 C51 115.2(10)
C44 C49 C51 127.2(9)
F4 C50 F6 106.6(9)
F4 C50 F5 105.5(8)
F6 C50 F5 105.2(9)
F4 C50 C46 113.3(9)
F6 C50 C46 112.5(9)
F5 C50 C46 113.1(9)
C52 C51 C56 118.2(10)
C52 C51 C49 121.6(10)
C56 C51 C49 119.9(9)
C51 C52 C53 120.8(10)
C54 C53 C52 120.1(10)
C53 C54 C55 121.5(11)
C54 C55 C56 118.2(10)
C54 C55 C59 120.2(9)
C56 C55 C59 121.5(9)
C55 C56 C51 121.2(9)
C55 C56 C57 117.1(9)
C51 C56 C57 121.5(9)
C58 C57 C56 109.5(9)
N2 C58 C57 111.7(9)
N2 C59 C55 114.8(9)
N2 C59 C61 107.3(9)
C55 C59 C61 113.4(9)
C62 C61 C66 111.8(11)
C62 C61 C59 113.8(10)
C66 C61 C59 112.8(9)
C61 C62 C63 109.3(11)
C64 C63 C62 111.2(13)
C63 C64 C65 110.5(15)
C66 C65 C64 111.6(12)
C61 C66 C65 111.7(11)
C70 C67 C68 110.2(8)
C70 C67 C69 108.2(8)
C68 C67 C69 107.8(9)
C70 C67 P2 116.9(7)
C68 C67 P2 105.7(7)
C69 C67 P2 107.7(7)
C73 C68 C67 109.5(9)
C75 C69 C67 109.4(9)
C67 C70 C71 109.3(9)
C72 C71 C70 109.7(9)
C72 C71 C76 110.1(9)
C70 C71 C76 109.8(9)
C73 C72 C71 109.1(9)
C68 C73 C72 109.6(10)
C68 C73 C74 110.3(10)
C72 C73 C74 110.4(10)
C75 C74 C73 107.4(9)
C74 C75 C69 111.0(9)
C74 C75 C76 110.8(10)
C69 C75 C76 110.3(9)
C75 C76 C71 107.2(9)
C80 C77 C78 109.1(8)
C80 C77 C79 109.8(8)
C78 C77 C79 107.4(8)
C80 C77 P2 109.8(7)
C78 C77 P2 105.9(7)
C79 C77 P2 114.6(7)
C81 C78 C77 110.2(9)
C85 C79 C77 109.2(8)
C77 C80 C83 109.8(9)
C82 C81 C86 110.2(9)
C82 C81 C78 109.3(9)
C86 C81 C78 109.5(8)
C83 C82 C81 109.0(9)
C82 C83 C84 109.8(10)
C82 C83 C80 110.1(8)
C84 C83 C80 109.6(10)
C85 C84 C83 109.3(9)
C84 C85 C79 111.2(9)
C84 C85 C86 109.0(9)
C79 C85 C86 108.5(9)
C81 C86 C85 109.4(9)
C15 N1 C17 111.4(10)
C15 N1 C16 116.6(9)
C17 N1 C16 110.4(9)
C60 N2 C58 112.6(10)
C60 N2 C59 111.1(9)
C58 N2 C59 116.5(8)
C1 P1 C34 105.7(5)
C1 P1 C24 105.6(5)
C34 P1 C24 115.3(5)
C1 P1 Au1 114.9(4)
C34 P1 Au1 108.5(3)
C24 P1 Au1 107.1(4)
C44 P2 C77 107.6(5)
C44 P2 C67 104.8(4)
C77 P2 C67 114.5(5)
C44 P2 Au2 113.1(3)
C77 P2 Au2 109.5(3)
C67 P2 Au2 107.3(3)

loop_
_geom_bond_atom_site_label_1
_geom_bond_atom_site_label_2
_geom_bond_distance
Au1 P1 2.251(3)
Au1 Cl1 2.295(3)
Au2 P2 2.248(3)
Au2 Cl2 2.299(3)
C1 C6 1.412(14)
C1 C2 1.405(14)
C1 P1 1.837(10)
C2 C3 1.392(14)
C3 C4 1.448(16)
C3 C7 1.482(15)
C4 C5 1.342(14)
C5 C6 1.380(13)
C6 C8 1.534(14)
C7 F3 1.311(13)
C7 F1 1.325(13)
C7 F2 1.329(14)
C8 C13 1.409(13)
C8 C9 1.412(14)
C9 C10 1.387(15)
C10 C11 1.364(15)
C11 C12 1.370(15)
C12 C13 1.394(15)
C12 C16 1.538(14)
C13 C14 1.514(13)
C14 C15 1.520(15)
C15 N1 1.450(14)
C16 N1 1.501(14)
C16 C18 1.543(15)
C17 N1 1.467(14)
C18 C19 1.510(16)
C18 C23 1.537(17)
C19 C20 1.530(17)
C20 C21 1.53(2)
C21 C22 1.496(19)
C22 C23 1.533(17)
C24 C25 1.537(14)
C24 C26 1.540(14)
C24 C27 1.559(15)
C24 P1 1.903(11)
C25 C28 1.539(15)
C26 C31 1.533(15)
C27 C33 1.541(14)
C28 C29 1.49(2)
C28 C30 1.524(16)
C29 C33 1.557(17)
C30 C31 1.509(16)
C31 C32 1.552(16)
C32 C33 1.521(15)
C34 C35 1.538(15)
C34 C36 1.556(14)
C34 C37 1.556(13)
C34 P1 1.881(11)
C35 C42 1.545(14)
C36 C38 1.541(15)
C37 C40 1.539(14)
C38 C43 1.525(15)
C38 C39 1.548(14)
C39 C40 1.537(15)
C40 C41 1.529(17)
C41 C42 1.526(15)
C42 C43 1.532(14)
C44 C45 1.408(14)
C44 C49 1.428(14)
C44 P2 1.845(10)
C45 C46 1.372(14)
C46 C47 1.393(15)
C46 C50 1.486(14)
C47 C48 1.360(14)
C48 C49 1.391(14)
C49 C51 1.468(13)
C50 F4 1.323(12)
C50 F6 1.339(13)
C50 F5 1.351(12)
C51 C52 1.382(15)
C51 C56 1.427(14)
C52 C53 1.391(15)
C53 C54 1.377(15)
C54 C55 1.390(14)
C55 C56 1.391(14)
C55 C59 1.527(14)
C56 C57 1.521(14)
C57 C58 1.487(15)
C58 N2 1.461(14)
C59 N2 1.485(13)
C59 C61 1.558(15)
C60 N2 1.462(14)
C61 C62 1.522(17)
C61 C66 1.531(16)
C62 C63 1.561(19)
C63 C64 1.51(3)
C64 C65 1.52(2)
C65 C66 1.529(16)
C67 C70 1.539(14)
C67 C68 1.548(14)
C67 C69 1.553(14)
C67 P2 1.909(11)
C68 C73 1.520(15)
C69 C75 1.528(15)
C70 C71 1.540(14)
C71 C72 1.529(15)
C71 C76 1.551(14)
C72 C73 1.522(16)
C73 C74 1.545(18)
C74 C75 1.512(16)
C75 C76 1.536(15)
C77 C80 1.528(14)
C77 C78 1.540(14)
C77 C79 1.570(14)
C77 P2 1.871(11)
C78 C81 1.543(15)
C79 C85 1.540(15)
C80 C83 1.547(14)
C81 C82 1.524(14)
C81 C86 1.527(14)
C82 C83 1.523(14)
C83 C84 1.532(17)
C84 C85 1.531(16)
C85 C86 1.537(15)
